data_4089625
loop_
_publ_author_name
'Suseno, Sandy'
'Horak, Kyle T.'
'Day, Michael W.'
'Agapie, Theodor'

_publ_section_title
;
 Trinuclear Nickel Complexes with Metal-Arene Interactions Supported by
 Tris- and Bis(phosphinoaryl)benzene Frameworks.
;
_journal_issue 23
_journal_name_full Organometallics
_journal_page_first 6883
_journal_page_last 6886
_journal_paper_doi 10.1021/om400976x
_journal_volume 32
_journal_year 2013
_chemical_formula_moiety 'C57 H86 I2 Ni3 P3'
_chemical_formula_sum 'C57 H86 I2 Ni3 P3'
_chemical_formula_weight 1294.10
_space_group_IT_number 14
_space_group_name_Hall '-P 2yn'
_space_group_name_H-M_alt 'P 1 21/n 1'
_symmetry_cell_setting monoclinic
_symmetry_space_group_name_H-M 'P 1 21/n 1'
_atom_sites_solution_hydrogens geom
_atom_sites_solution_primary direct
_atom_sites_solution_secondary difmap
_audit_creation_method SHELXL-97
_cell_angle_alpha 90.00
_cell_angle_beta 109.132(2)
_cell_angle_gamma 90.00
_cell_formula_units_Z 4
_cell_length_a 13.2841(6)
_cell_length_b 31.8372(15)
_cell_length_c 14.5613(7)
_cell_measurement_reflns_used 9159
_cell_measurement_temperature 100(2)
_cell_measurement_theta_max 37.48
_cell_measurement_theta_min 2.61
_cell_volume 5818.2(5)
_computing_cell_refinement 'Bruker SAINT-Plus v7.66A'
_computing_data_collection 'Bruker APEX2 v2009.7-0'
_computing_data_reduction 'Bruker SAINT-Plus v7.66A'
_computing_molecular_graphics 'Bruker XP v5.1'
_computing_publication_material 'Bruker XCIF 2008'
_computing_structure_refinement 'SHELXL-97 (Sheldrick, 2008)'
_computing_structure_solution 'SHELXS-97 (Sheldrick, 2008)'
_diffrn_ambient_temperature 100(2)
_diffrn_measured_fraction_theta_full 0.996
_diffrn_measured_fraction_theta_max 0.996
_diffrn_measurement_device_type 'Bruker KAPPA APEX II'
_diffrn_measurement_method '\w scans; 15 settings'
_diffrn_radiation_monochromator graphite
_diffrn_radiation_source 'fine-focus sealed tube'
_diffrn_radiation_type MoK\a
_diffrn_radiation_wavelength 0.71073
_diffrn_reflns_av_R_equivalents 0.0410
_diffrn_reflns_av_sigmaI/netI 0.0232
_diffrn_reflns_limit_h_max 22
_diffrn_reflns_limit_h_min -22
_diffrn_reflns_limit_k_max 50
_diffrn_reflns_limit_k_min -53
_diffrn_reflns_limit_l_max 24
_diffrn_reflns_limit_l_min -24
_diffrn_reflns_number 224315
_diffrn_reflns_theta_full 36.40
_diffrn_reflns_theta_max 36.40
_diffrn_reflns_theta_min 1.74
_exptl_absorpt_coefficient_mu 2.139
_exptl_absorpt_correction_T_max 0.7474
_exptl_absorpt_correction_T_min 0.6949
_exptl_absorpt_correction_type multi-scan
_exptl_absorpt_process_details 'SADABS v2008/1, Bruker-AXS, Madison, WI'
_exptl_crystal_colour Brown
_exptl_crystal_density_diffrn 1.477
_exptl_crystal_density_method 'not measured'
_exptl_crystal_description Block
_exptl_crystal_F_000 2652
_exptl_crystal_size_max 0.26
_exptl_crystal_size_mid 0.25
_exptl_crystal_size_min 0.20
_refine_diff_density_max 1.916
_refine_diff_density_min -1.056
_refine_diff_density_rms 0.092
_refine_ls_extinction_method none
_refine_ls_goodness_of_fit_ref 1.900
_refine_ls_hydrogen_treatment Riding
_refine_ls_matrix_type 'Full matrix'
_refine_ls_number_parameters 607
_refine_ls_number_reflns 28260
_refine_ls_number_restraints 0
_refine_ls_restrained_S_all 1.900
_refine_ls_R_factor_all 0.0364
_refine_ls_R_factor_gt 0.0274
_refine_ls_shift/su_max 0.008
_refine_ls_shift/su_mean 0.000
_refine_ls_structure_factor_coef Fsqd
_refine_ls_weighting_details w=1/s^2^(Fo^2^)
_refine_ls_weighting_scheme sigma
_refine_ls_wR_factor_gt 0.0462
_refine_ls_wR_factor_ref 0.0468
_reflns_number_gt 24161
_reflns_number_total 28260
_reflns_threshold_expression >2sigma(I)
_cod_data_source_file sds04.cif
_cod_data_source_block sds04
_cod_depositor_comments
;
The following automatic conversions were performed:

data item '_refine_ls_weighting_scheme' value 'Sigma' was changed to
'sigma' in accordance with the
/home/saulius/struct/COD-crude-data/automatic-downloads/DataCite-retrospective/ACS/depositions/lib/dictionaries/cif_core.dic
dictionary named 'cif_core.dic' version 2.4.2 last updated on
2011-04-26.

data item '_symmetry_cell_setting' value 'Monoclinic' was changed to
'monoclinic' in accordance with the
/home/saulius/struct/COD-crude-data/automatic-downloads/DataCite-retrospective/ACS/depositions/lib/dictionaries/cif_core.dic
dictionary named 'cif_core.dic' version 2.4.2 last updated on
2011-04-26.

data item '_atom_sites_solution_primary' value 'Direct methods' was
changed to 'direct'.

data item '_atom_sites_solution_secondary' value 'Difference Fourier
map' was changed to 'difmap'.

data item '_atom_sites_solution_hydrogens' value 'Geometric
positions' was changed to 'geom'.

Automatic conversion script
Id: cif_fix_values 6909 2019-04-08 15:41:33Z antanas 
;
_cod_original_sg_symbol_H-M P2(1)/n
_cod_database_code 4089625

loop_
_symmetry_equiv_pos_as_xyz
'x, y, z'
'-x+1/2, y+1/2, -z+1/2'
'-x, -y, -z'
'x-1/2, -y-1/2, z-1/2'

loop_
_atom_site_label
_atom_site_type_symbol
_atom_site_fract_x
_atom_site_fract_y
_atom_site_fract_z
_atom_site_U_iso_or_equiv
_atom_site_adp_type
_atom_site_occupancy
_atom_site_symmetry_multiplicity
_atom_site_calc_flag
_atom_site_refinement_flags
Ni1 Ni 0.332018(12) 0.358280(5) 0.979593(10) 0.01081(3) Uani 1 1 d .
Ni2 Ni 0.335810(12) 0.297975(5) 0.882953(10) 0.01099(3) Uani 1 1 d .
Ni3 Ni 0.450120(11) 0.400273(5) 0.736120(10) 0.00950(3) Uani 1 1 d .
I1 I 0.236163(7) 0.292794(3) 1.000321(6) 0.02179(2) Uani 1 1 d .
I2 I 0.624641(6) 0.439025(2) 0.793516(6) 0.01502(2) Uani 1 1 d .
P1 P 0.29181(2) 0.409776(9) 1.05594(2) 0.01119(5) Uani 1 1 d .
P2 P 0.28315(3) 0.246125(10) 0.78684(2) 0.01382(6) Uani 1 1 d .
P3 P 0.41476(2) 0.398484(10) 0.57975(2) 0.01151(5) Uani 1 1 d .
C1 C 0.35642(9) 0.45768(4) 1.03220(8) 0.0128(2) Uani 1 1 d .
H1A H 0.3216 0.4668 0.9642 0.015 Uiso 1 1 calc R
H1B H 0.3490 0.4805 1.0757 0.015 Uiso 1 1 calc R
C2 C 0.47194(9) 0.44912(3) 1.04941(8) 0.01157(19) Uani 1 1 d .
C3 C 0.54634(10) 0.47288(4) 1.12020(9) 0.0146(2) Uani 1 1 d .
H3 H 0.5228 0.4962 1.1483 0.018 Uiso 1 1 calc R
C4 C 0.65328(10) 0.46315(4) 1.15017(9) 0.0154(2) Uani 1 1 d .
H4 H 0.7023 0.4798 1.1987 0.018 Uiso 1 1 calc R
C5 C 0.69036(9) 0.42921(4) 1.11009(8) 0.0127(2) Uani 1 1 d .
C6 C 0.61643(9) 0.40622(4) 1.03757(8) 0.01132(19) Uani 1 1 d .
H6 H 0.6411 0.3835 1.0084 0.014 Uiso 1 1 calc R
C7 C 0.50707(9) 0.41520(3) 1.00571(8) 0.01002(18) Uani 1 1 d .
C8 C 0.43128(8) 0.38857(3) 0.92832(8) 0.00963(18) Uani 1 1 d .
C9 C 0.36725(9) 0.40946(3) 0.83768(8) 0.01015(18) Uani 1 1 d .
H9 H 0.3415 0.4385 0.8435 0.012 Uiso 1 1 calc R
C10 C 0.31184(8) 0.38661(3) 0.75168(8) 0.00994(18) Uani 1 1 d .
C11 C 0.35994(9) 0.34779(3) 0.74092(8) 0.01045(19) Uani 1 1 d .
H11 H 0.3273 0.3322 0.6787 0.013 Uiso 1 1 calc R
C12 C 0.43121(9) 0.32427(3) 0.82239(8) 0.00987(18) Uani 1 1 d .
C13 C 0.50443(9) 0.29354(3) 0.79744(8) 0.01113(19) Uani 1 1 d .
C14 C 0.61404(9) 0.30088(4) 0.83064(8) 0.0132(2) Uani 1 1 d .
H14 H 0.6404 0.3242 0.8723 0.016 Uiso 1 1 calc R
C15 C 0.68732(10) 0.27539(4) 0.80535(9) 0.0152(2) Uani 1 1 d .
C16 C 0.64648(10) 0.24123(4) 0.74505(9) 0.0183(2) Uani 1 1 d .
H16 H 0.6936 0.2231 0.7268 0.022 Uiso 1 1 calc R
C17 C 0.53804(10) 0.23328(4) 0.71134(9) 0.0172(2) Uani 1 1 d .
H17 H 0.5126 0.2096 0.6707 0.021 Uiso 1 1 calc R
C18 C 0.46504(10) 0.25886(4) 0.73492(8) 0.0131(2) Uani 1 1 d .
C19 C 0.34870(10) 0.24780(4) 0.69331(8) 0.0142(2) Uani 1 1 d .
H19A H 0.3414 0.2200 0.6611 0.017 Uiso 1 1 calc R
H19B H 0.3123 0.2688 0.6433 0.017 Uiso 1 1 calc R
C20 C 0.45671(9) 0.34417(3) 0.91844(8) 0.01019(18) Uani 1 1 d .
C21 C 0.80951(10) 0.41995(4) 1.14438(9) 0.0165(2) Uani 1 1 d .
C22 C 0.85212(12) 0.41750(5) 1.25595(10) 0.0251(3) Uani 1 1 d .
H22A H 0.8418 0.4446 1.2833 0.038 Uiso 1 1 calc R
H22B H 0.9282 0.4107 1.2775 0.038 Uiso 1 1 calc R
H22C H 0.8135 0.3956 1.2781 0.038 Uiso 1 1 calc R
C23 C 0.83501(10) 0.37886(4) 1.10232(11) 0.0214(3) Uani 1 1 d .
H23A H 0.7958 0.3558 1.1195 0.032 Uiso 1 1 calc R
H23B H 0.9117 0.3733 1.1291 0.032 Uiso 1 1 calc R
H23C H 0.8139 0.3812 1.0314 0.032 Uiso 1 1 calc R
C24 C 0.86588(11) 0.45591(5) 1.11056(12) 0.0264(3) Uani 1 1 d .
H24A H 0.8409 0.4570 1.0394 0.040 Uiso 1 1 calc R
H24B H 0.9430 0.4511 1.1345 0.040 Uiso 1 1 calc R
H24C H 0.8497 0.4826 1.1362 0.040 Uiso 1 1 calc R
C25 C 0.80615(10) 0.28648(4) 0.84017(9) 0.0187(2) Uani 1 1 d .
C26 C 0.84781(12) 0.28787(5) 0.95120(10) 0.0284(3) Uani 1 1 d .
H26A H 0.8367 0.2605 0.9771 0.043 Uiso 1 1 calc R
H26B H 0.8093 0.3095 0.9742 0.043 Uiso 1 1 calc R
H26C H 0.9241 0.2945 0.9735 0.043 Uiso 1 1 calc R
C27 C 0.87295(11) 0.25406(5) 0.80760(11) 0.0304(3) Uani 1 1 d .
H27A H 0.9483 0.2620 0.8330 0.046 Uiso 1 1 calc R
H27B H 0.8498 0.2532 0.7364 0.046 Uiso 1 1 calc R
H27C H 0.8634 0.2263 0.8326 0.046 Uiso 1 1 calc R
C28 C 0.82136(12) 0.32944(5) 0.79954(13) 0.0337(4) Uani 1 1 d .
H28A H 0.7813 0.3507 0.8219 0.051 Uiso 1 1 calc R
H28B H 0.7953 0.3284 0.7283 0.051 Uiso 1 1 calc R
H28C H 0.8972 0.3368 0.8223 0.051 Uiso 1 1 calc R
C29 C 0.34271(10) 0.40320(4) 1.18990(8) 0.0151(2) Uani 1 1 d .
H29 H 0.3474 0.4315 1.2209 0.018 Uiso 1 1 calc R
C30 C 0.26818(11) 0.37540(4) 1.22517(9) 0.0212(3) Uani 1 1 d .
H30A H 0.2542 0.3491 1.1881 0.032 Uiso 1 1 calc R
H30B H 0.2008 0.3902 1.2156 0.032 Uiso 1 1 calc R
H30C H 0.3019 0.3691 1.2944 0.032 Uiso 1 1 calc R
C31 C 0.45381(11) 0.38351(5) 1.22207(9) 0.0218(3) Uani 1 1 d .
H31A H 0.4804 0.3811 1.2931 0.033 Uiso 1 1 calc R
H31B H 0.5022 0.4013 1.2007 0.033 Uiso 1 1 calc R
H31C H 0.4501 0.3555 1.1930 0.033 Uiso 1 1 calc R
C32 C 0.15341(9) 0.42920(4) 1.02413(9) 0.0173(2) Uani 1 1 d .
H32 H 0.1382 0.4427 0.9589 0.021 Uiso 1 1 calc R
C33 C 0.06920(10) 0.39481(5) 1.00867(10) 0.0233(3) Uani 1 1 d .
H33A H 0.0771 0.3810 1.0708 0.035 Uiso 1 1 calc R
H33B H 0.0785 0.3740 0.9624 0.035 Uiso 1 1 calc R
H33C H -0.0020 0.4073 0.9828 0.035 Uiso 1 1 calc R
C34 C 0.13935(11) 0.46449(4) 1.09065(11) 0.0233(3) Uani 1 1 d .
H34A H 0.0698 0.4779 1.0610 0.035 Uiso 1 1 calc R
H34B H 0.1959 0.4854 1.0995 0.035 Uiso 1 1 calc R
H34C H 0.1433 0.4527 1.1539 0.035 Uiso 1 1 calc R
C35 C 0.31613(12) 0.19261(4) 0.83742(10) 0.0240(3) Uani 1 1 d .
H35 H 0.3100 0.1731 0.7821 0.029 Uiso 1 1 calc R
C36 C 0.24045(15) 0.17705(5) 0.88933(13) 0.0354(4) Uani 1 1 d .
H36A H 0.2625 0.1490 0.9161 0.053 Uiso 1 1 calc R
H36B H 0.1678 0.1758 0.8431 0.053 Uiso 1 1 calc R
H36C H 0.2424 0.1964 0.9422 0.053 Uiso 1 1 calc R
C37 C 0.43056(15) 0.19116(5) 0.90534(13) 0.0379(4) Uani 1 1 d .
H37A H 0.4393 0.2107 0.9593 0.057 Uiso 1 1 calc R
H37B H 0.4786 0.1992 0.8696 0.057 Uiso 1 1 calc R
H37C H 0.4476 0.1626 0.9309 0.057 Uiso 1 1 calc R
C38 C 0.13918(10) 0.24574(4) 0.71828(10) 0.0224(3) Uani 1 1 d .
H38 H 0.1020 0.2381 0.7656 0.027 Uiso 1 1 calc R
C39 C 0.10158(12) 0.28993(5) 0.68123(12) 0.0315(3) Uani 1 1 d .
H39A H 0.1336 0.2982 0.6321 0.047 Uiso 1 1 calc R
H39B H 0.1233 0.3098 0.7356 0.047 Uiso 1 1 calc R
H39C H 0.0238 0.2901 0.6523 0.047 Uiso 1 1 calc R
C40 C 0.10507(12) 0.21338(5) 0.63640(11) 0.0328(4) Uani 1 1 d .
H40A H 0.0272 0.2134 0.6077 0.049 Uiso 1 1 calc R
H40B H 0.1293 0.1854 0.6626 0.049 Uiso 1 1 calc R
H40C H 0.1367 0.2205 0.5864 0.049 Uiso 1 1 calc R
C41 C 0.27574(9) 0.38068(4) 0.52720(8) 0.0149(2) Uani 1 1 d .
H41A H 0.2503 0.3878 0.4572 0.018 Uiso 1 1 calc R
H41B H 0.2745 0.3497 0.5324 0.018 Uiso 1 1 calc R
C42 C 0.19797(9) 0.39884(4) 0.57316(8) 0.0135(2) Uani 1 1 d .
C43 C 0.10204(10) 0.41373(4) 0.50920(9) 0.0181(2) Uani 1 1 d .
H43 H 0.0910 0.4128 0.4414 0.022 Uiso 1 1 calc R
C44 C 0.02207(10) 0.42987(4) 0.54052(9) 0.0191(2) Uani 1 1 d .
H44 H -0.0421 0.4397 0.4941 0.023 Uiso 1 1 calc R
C45 C 0.03460(9) 0.43191(4) 0.63922(9) 0.0147(2) Uani 1 1 d .
C46 C 0.13204(9) 0.41847(4) 0.70401(8) 0.0132(2) Uani 1 1 d .
H46 H 0.1433 0.4205 0.7717 0.016 Uiso 1 1 calc R
C47 C 0.21436(9) 0.40200(4) 0.67388(8) 0.01159(19) Uani 1 1 d .
C48 C -0.05825(9) 0.44760(4) 0.67061(9) 0.0172(2) Uani 1 1 d .
C49 C -0.15876(11) 0.42314(5) 0.61730(11) 0.0293(3) Uani 1 1 d .
H49A H -0.1776 0.4279 0.5472 0.044 Uiso 1 1 calc R
H49B H -0.2173 0.4326 0.6393 0.044 Uiso 1 1 calc R
H49C H -0.1462 0.3931 0.6310 0.044 Uiso 1 1 calc R
C50 C -0.03765(11) 0.44242(5) 0.77976(10) 0.0240(3) Uani 1 1 d .
H50A H -0.1015 0.4506 0.7950 0.036 Uiso 1 1 calc R
H50B H 0.0222 0.4603 0.8160 0.036 Uiso 1 1 calc R
H50C H -0.0204 0.4130 0.7982 0.036 Uiso 1 1 calc R
C51 C -0.07742(12) 0.49450(5) 0.64541(12) 0.0298(3) Uani 1 1 d .
H51A H -0.0927 0.4984 0.5754 0.045 Uiso 1 1 calc R
H51B H -0.0137 0.5106 0.6811 0.045 Uiso 1 1 calc R
H51C H -0.1381 0.5044 0.6637 0.045 Uiso 1 1 calc R
C52 C 0.48377(10) 0.36587(4) 0.51401(9) 0.0160(2) Uani 1 1 d .
H52 H 0.4415 0.3662 0.4432 0.019 Uiso 1 1 calc R
C53 C 0.49335(12) 0.32057(4) 0.55066(10) 0.0233(3) Uani 1 1 d .
H53A H 0.5280 0.3035 0.5137 0.035 Uiso 1 1 calc R
H53B H 0.4221 0.3093 0.5420 0.035 Uiso 1 1 calc R
H53C H 0.5360 0.3199 0.6198 0.035 Uiso 1 1 calc R
C54 C 0.59425(11) 0.38358(5) 0.52782(11) 0.0236(3) Uani 1 1 d .
H54A H 0.6334 0.3865 0.5974 0.035 Uiso 1 1 calc R
H54B H 0.5875 0.4111 0.4964 0.035 Uiso 1 1 calc R
H54C H 0.6330 0.3645 0.4986 0.035 Uiso 1 1 calc R
C55 C 0.41587(10) 0.45234(4) 0.53163(9) 0.0162(2) Uani 1 1 d .
H55 H 0.4922 0.4614 0.5528 0.019 Uiso 1 1 calc R
C56 C 0.35813(11) 0.48335(4) 0.57786(10) 0.0221(3) Uani 1 1 d .
H56A H 0.3678 0.5120 0.5577 0.033 Uiso 1 1 calc R
H56B H 0.3877 0.4812 0.6488 0.033 Uiso 1 1 calc R
H56C H 0.2820 0.4766 0.5566 0.033 Uiso 1 1 calc R
C57 C 0.37499(12) 0.45537(4) 0.42080(9) 0.0233(3) Uani 1 1 d .
H57A H 0.3004 0.4464 0.3963 0.035 Uiso 1 1 calc R
H57B H 0.4179 0.4372 0.3939 0.035 Uiso 1 1 calc R
H57C H 0.3805 0.4845 0.4012 0.035 Uiso 1 1 calc R

loop_
_atom_site_aniso_label
_atom_site_aniso_U_11
_atom_site_aniso_U_22
_atom_site_aniso_U_33
_atom_site_aniso_U_23
_atom_site_aniso_U_13
_atom_site_aniso_U_12
Ni1 0.01326(7) 0.01091(6) 0.00991(6) -0.00193(5) 0.00607(5) -0.00243(5)
Ni2 0.01430(7) 0.01023(6) 0.00969(6) -0.00184(5) 0.00565(5) -0.00294(5)
Ni3 0.00999(6) 0.01081(6) 0.00804(6) -0.00088(5) 0.00340(5) -0.00148(5)
I1 0.03334(5) 0.01772(4) 0.02274(4) -0.00617(3) 0.02067(4) -0.01120(3)
I2 0.01346(3) 0.01755(4) 0.01521(3) -0.00491(3) 0.00626(3) -0.00515(3)
P1 0.01123(13) 0.01322(13) 0.01021(12) -0.00157(10) 0.00501(10) -0.00075(10)
P2 0.01781(15) 0.01213(13) 0.01328(13) -0.00349(11) 0.00747(11) -0.00521(11)
P3 0.01265(13) 0.01352(13) 0.00872(12) -0.00047(10) 0.00401(10) -0.00193(11)
C1 0.0132(5) 0.0123(5) 0.0140(5) -0.0023(4) 0.0060(4) -0.0001(4)
C2 0.0130(5) 0.0111(5) 0.0113(5) -0.0011(4) 0.0049(4) -0.0010(4)
C3 0.0176(5) 0.0122(5) 0.0151(5) -0.0044(4) 0.0068(4) -0.0029(4)
C4 0.0143(5) 0.0156(5) 0.0146(5) -0.0041(4) 0.0027(4) -0.0038(4)
C5 0.0111(5) 0.0131(5) 0.0129(5) 0.0010(4) 0.0028(4) -0.0018(4)
C6 0.0115(5) 0.0118(5) 0.0108(4) -0.0004(4) 0.0039(4) -0.0005(4)
C7 0.0113(5) 0.0102(5) 0.0087(4) -0.0002(4) 0.0033(4) -0.0012(4)
C8 0.0098(5) 0.0106(5) 0.0090(4) -0.0011(4) 0.0038(4) -0.0008(4)
C9 0.0100(5) 0.0104(5) 0.0101(4) -0.0010(4) 0.0034(4) 0.0001(4)
C10 0.0094(4) 0.0121(5) 0.0085(4) 0.0007(4) 0.0032(4) -0.0009(4)
C11 0.0106(5) 0.0114(5) 0.0093(4) -0.0011(4) 0.0032(4) -0.0022(4)
C12 0.0111(5) 0.0093(5) 0.0097(4) -0.0006(4) 0.0040(4) -0.0007(4)
C13 0.0145(5) 0.0093(5) 0.0106(4) 0.0004(4) 0.0055(4) 0.0007(4)
C14 0.0141(5) 0.0127(5) 0.0130(5) -0.0011(4) 0.0048(4) 0.0008(4)
C15 0.0160(5) 0.0157(5) 0.0147(5) 0.0004(4) 0.0061(4) 0.0038(4)
C16 0.0215(6) 0.0159(6) 0.0200(6) -0.0022(5) 0.0101(5) 0.0053(5)
C17 0.0232(6) 0.0122(5) 0.0182(5) -0.0043(4) 0.0095(5) -0.0004(5)
C18 0.0173(5) 0.0108(5) 0.0129(5) -0.0010(4) 0.0071(4) -0.0013(4)
C19 0.0189(6) 0.0124(5) 0.0130(5) -0.0041(4) 0.0073(4) -0.0041(4)
C20 0.0115(5) 0.0102(5) 0.0095(4) -0.0006(4) 0.0043(4) -0.0014(4)
C21 0.0120(5) 0.0152(5) 0.0196(6) 0.0006(4) 0.0016(4) -0.0016(4)
C22 0.0222(7) 0.0229(7) 0.0216(6) -0.0007(5) -0.0048(5) 0.0004(5)
C23 0.0127(5) 0.0210(6) 0.0290(7) -0.0008(5) 0.0047(5) 0.0017(5)
C24 0.0154(6) 0.0235(7) 0.0409(8) 0.0028(6) 0.0099(6) -0.0034(5)
C25 0.0147(6) 0.0222(6) 0.0193(6) -0.0017(5) 0.0057(5) 0.0044(5)
C26 0.0215(7) 0.0401(9) 0.0207(6) -0.0047(6) 0.0030(5) 0.0100(6)
C27 0.0181(6) 0.0441(9) 0.0298(7) -0.0123(7) 0.0091(6) 0.0065(6)
C28 0.0191(7) 0.0358(9) 0.0458(10) 0.0086(7) 0.0099(7) -0.0027(6)
C29 0.0176(5) 0.0176(6) 0.0106(5) -0.0015(4) 0.0052(4) -0.0006(4)
C30 0.0250(7) 0.0256(7) 0.0148(5) 0.0012(5) 0.0091(5) -0.0029(5)
C31 0.0208(6) 0.0303(7) 0.0138(5) 0.0036(5) 0.0049(5) 0.0039(5)
C32 0.0124(5) 0.0214(6) 0.0188(6) 0.0011(5) 0.0061(4) 0.0007(4)
C33 0.0146(6) 0.0291(7) 0.0261(7) -0.0012(6) 0.0066(5) -0.0036(5)
C34 0.0175(6) 0.0238(7) 0.0323(7) -0.0010(6) 0.0131(5) 0.0043(5)
C35 0.0417(8) 0.0125(6) 0.0237(6) -0.0019(5) 0.0189(6) -0.0048(5)
C36 0.0565(11) 0.0208(7) 0.0398(9) 0.0015(6) 0.0307(8) -0.0106(7)
C37 0.0470(10) 0.0300(8) 0.0392(9) 0.0174(7) 0.0173(8) 0.0098(7)
C38 0.0177(6) 0.0293(7) 0.0212(6) -0.0105(5) 0.0075(5) -0.0096(5)
C39 0.0201(7) 0.0403(9) 0.0292(8) -0.0047(7) 0.0015(6) 0.0005(6)
C40 0.0245(7) 0.0449(9) 0.0297(8) -0.0208(7) 0.0099(6) -0.0169(7)
C41 0.0153(5) 0.0193(6) 0.0091(5) -0.0007(4) 0.0027(4) -0.0028(4)
C42 0.0121(5) 0.0161(5) 0.0114(5) 0.0010(4) 0.0025(4) -0.0031(4)
C43 0.0154(6) 0.0250(6) 0.0114(5) 0.0039(4) 0.0010(4) -0.0023(5)
C44 0.0124(5) 0.0260(7) 0.0155(5) 0.0056(5) 0.0001(4) 0.0014(5)
C45 0.0112(5) 0.0139(5) 0.0176(5) 0.0030(4) 0.0027(4) -0.0004(4)
C46 0.0120(5) 0.0137(5) 0.0132(5) 0.0008(4) 0.0032(4) -0.0013(4)
C47 0.0103(5) 0.0120(5) 0.0110(4) 0.0010(4) 0.0013(4) -0.0020(4)
C48 0.0102(5) 0.0202(6) 0.0191(6) 0.0008(5) 0.0021(4) 0.0013(4)
C49 0.0160(6) 0.0389(9) 0.0319(8) -0.0071(7) 0.0065(6) -0.0056(6)
C50 0.0174(6) 0.0313(7) 0.0238(6) -0.0005(6) 0.0072(5) 0.0042(5)
C51 0.0272(8) 0.0248(7) 0.0348(8) 0.0026(6) 0.0068(6) 0.0072(6)
C52 0.0191(6) 0.0197(6) 0.0107(5) -0.0024(4) 0.0070(4) -0.0020(5)
C53 0.0313(7) 0.0174(6) 0.0257(7) -0.0022(5) 0.0157(6) 0.0018(5)
C54 0.0204(6) 0.0280(7) 0.0273(7) -0.0047(6) 0.0145(6) -0.0020(5)
C55 0.0192(6) 0.0153(5) 0.0135(5) 0.0012(4) 0.0043(4) -0.0029(4)
C56 0.0267(7) 0.0164(6) 0.0232(6) 0.0021(5) 0.0082(5) 0.0019(5)
C57 0.0318(7) 0.0220(6) 0.0144(6) 0.0050(5) 0.0052(5) -0.0029(6)

loop_
_atom_type_symbol
_atom_type_description
_atom_type_scat_dispersion_real
_atom_type_scat_dispersion_imag
_atom_type_scat_source
C C 0.0033 0.0016 'International Tables Vol C Tables 4.2.6.8 and 6.1.1.4'
H H 0.0000 0.0000 'International Tables Vol C Tables 4.2.6.8 and 6.1.1.4'
P P 0.1023 0.0942 'International Tables Vol C Tables 4.2.6.8 and 6.1.1.4'
Ni Ni 0.3393 1.1124 'International Tables Vol C Tables 4.2.6.8 and 6.1.1.4'
I I -0.4742 1.8119 'International Tables Vol C Tables 4.2.6.8 and 6.1.1.4'

loop_
_geom_angle_atom_site_label_1
_geom_angle_atom_site_label_2
_geom_angle_atom_site_label_3
_geom_angle
_geom_angle_publ_flag
C8 Ni1 P1 97.69(3) yes
C8 Ni1 C20 41.31(4) yes
P1 Ni1 C20 136.44(3) yes
C8 Ni1 Ni2 91.39(3) yes
P1 Ni1 Ni2 167.433(11) yes
C20 Ni1 Ni2 54.96(3) yes
C8 Ni1 I1 151.82(3) yes
P1 Ni1 I1 110.488(10) yes
C20 Ni1 I1 111.27(3) yes
Ni2 Ni1 I1 60.890(6) yes
C12 Ni2 C20 42.16(4) yes
C12 Ni2 P2 99.06(3) yes
C20 Ni2 P2 139.48(3) yes
C12 Ni2 Ni1 93.64(3) yes
C20 Ni2 Ni1 57.18(3) yes
P2 Ni2 Ni1 160.736(12) yes
C12 Ni2 I1 155.34(3) yes
C20 Ni2 I1 114.28(3) yes
P2 Ni2 I1 105.439(10) yes
Ni1 Ni2 I1 61.969(6) yes
C10 Ni3 C11 41.14(4) yes
C10 Ni3 C9 40.43(4) yes
C11 Ni3 C9 69.61(4) yes
C10 Ni3 P3 103.03(3) yes
C11 Ni3 P3 94.91(3) yes
C9 Ni3 P3 138.39(3) yes
C10 Ni3 I2 149.55(3) yes
C11 Ni3 I2 149.91(3) yes
C9 Ni3 I2 109.34(3) yes
P3 Ni3 I2 102.740(10) yes
Ni2 I1 Ni1 57.140(5) yes
C1 P1 C32 99.36(6) ?
C1 P1 C29 105.05(6) ?
C32 P1 C29 106.92(6) ?
C1 P1 Ni1 109.02(4) ?
C32 P1 Ni1 121.47(4) ?
C29 P1 Ni1 113.08(4) ?
C19 P2 C38 104.92(6) ?
C19 P2 C35 102.31(6) ?
C38 P2 C35 106.10(7) ?
C19 P2 Ni2 109.30(4) ?
C38 P2 Ni2 114.83(4) ?
C35 P2 Ni2 117.92(5) ?
C41 P3 C52 102.25(6) ?
C41 P3 C55 104.99(6) ?
C52 P3 C55 104.91(6) ?
C41 P3 Ni3 106.67(4) ?
C52 P3 Ni3 125.82(4) ?
C55 P3 Ni3 110.27(4) ?
C2 C1 P1 109.51(8) ?
C3 C2 C7 119.37(10) ?
C3 C2 C1 117.68(10) ?
C7 C2 C1 122.50(10) ?
C4 C3 C2 121.32(11) ?
C3 C4 C5 120.75(11) ?
C6 C5 C4 117.89(10) ?
C6 C5 C21 123.08(10) ?
C4 C5 C21 118.99(10) ?
C5 C6 C7 122.76(10) ?
C6 C7 C2 117.88(10) ?
C6 C7 C8 120.01(10) ?
C2 C7 C8 122.11(10) ?
C20 C8 C9 115.45(9) ?
C20 C8 C7 119.76(10) ?
C9 C8 C7 117.72(9) ?
C20 C8 Ni1 76.71(6) ?
C9 C8 Ni1 107.41(7) ?
C7 C8 Ni1 111.07(7) ?
C10 C9 C8 122.43(10) ?
C10 C9 Ni3 63.68(6) ?
C8 C9 Ni3 106.35(7) ?
C11 C10 C9 114.74(10) ?
C11 C10 C47 120.62(10) ?
C9 C10 C47 124.54(10) ?
C11 C10 Ni3 73.15(6) ?
C9 C10 Ni3 75.89(6) ?
C47 C10 Ni3 116.64(7) ?
C10 C11 C12 123.46(10) ?
C10 C11 Ni3 65.70(6) ?
C12 C11 Ni3 102.31(7) ?
C11 C12 C20 115.98(9) ?
C11 C12 C13 115.83(9) ?
C20 C12 C13 122.95(10) ?
C11 C12 Ni2 104.06(7) ?
C20 C12 Ni2 74.72(6) ?
C13 C12 Ni2 113.35(7) ?
C14 C13 C18 118.47(10) ?
C14 C13 C12 119.40(10) ?
C18 C13 C12 121.96(10) ?
C13 C14 C15 123.09(11) ?
C16 C15 C14 117.15(11) ?
C16 C15 C25 122.36(11) ?
C14 C15 C25 120.45(11) ?
C17 C16 C15 120.79(11) ?
C16 C17 C18 122.24(11) ?
C17 C18 C13 118.26(11) ?
C17 C18 C19 118.03(10) ?
C13 C18 C19 123.71(10) ?
C18 C19 P2 112.39(8) ?
C8 C20 C12 121.22(9) ?
C8 C20 Ni2 120.81(8) ?
C12 C20 Ni2 63.11(6) ?
C8 C20 Ni1 61.98(5) ?
C12 C20 Ni1 120.72(8) ?
Ni2 C20 Ni1 67.86(3) ?
C5 C21 C23 112.14(10) ?
C5 C21 C24 108.30(10) ?
C23 C21 C24 108.32(11) ?
C5 C21 C22 109.83(11) ?
C23 C21 C22 109.08(11) ?
C24 C21 C22 109.12(11) ?
C26 C25 C28 109.59(12) ?
C26 C25 C27 107.51(11) ?
C28 C25 C27 108.60(12) ?
C26 C25 C15 109.47(11) ?
C28 C25 C15 109.29(11) ?
C27 C25 C15 112.34(11) ?
C31 C29 C30 108.93(11) ?
C31 C29 P1 110.55(8) ?
C30 C29 P1 111.33(9) ?
C33 C32 C34 112.52(10) ?
C33 C32 P1 114.64(9) ?
C34 C32 P1 113.80(9) ?
C37 C35 C36 110.43(13) ?
C37 C35 P2 110.07(10) ?
C36 C35 P2 112.81(11) ?
C40 C38 C39 111.45(13) ?
C40 C38 P2 114.62(10) ?
C39 C38 P2 110.19(9) ?
C42 C41 P3 115.75(8) ?
C43 C42 C47 117.75(11) ?
C43 C42 C41 116.16(10) ?
C47 C42 C41 126.09(10) ?
C44 C43 C42 122.60(11) ?
C43 C44 C45 120.79(11) ?
C44 C45 C46 116.99(11) ?
C44 C45 C48 119.15(11) ?
C46 C45 C48 123.85(11) ?
C45 C46 C47 123.17(11) ?
C46 C47 C42 118.62(10) ?
C46 C47 C10 117.03(10) ?
C42 C47 C10 124.25(10) ?
C49 C48 C50 107.65(11) ?
C49 C48 C45 109.80(11) ?
C50 C48 C45 112.77(10) ?
C49 C48 C51 109.04(12) ?
C50 C48 C51 108.14(11) ?
C45 C48 C51 109.36(11) ?
C54 C52 C53 109.69(11) ?
C54 C52 P3 110.13(9) ?
C53 C52 P3 110.38(8) ?
C57 C55 C56 111.54(11) ?
C57 C55 P3 114.42(9) ?
C56 C55 P3 111.23(8) ?

loop_
_geom_bond_atom_site_label_1
_geom_bond_atom_site_label_2
_geom_bond_distance
_geom_bond_publ_flag
Ni1 C8 1.9675(10) yes
Ni1 P1 2.1444(3) yes
Ni1 C20 2.1691(10) yes
Ni1 Ni2 2.3907(2) yes
Ni1 I1 2.51221(19) yes
Ni2 C12 1.9538(11) yes
Ni2 C20 2.1132(11) yes
Ni2 P2 2.1287(3) yes
Ni2 I1 2.48658(18) yes
Ni3 C10 1.9717(10) yes
Ni3 C11 2.0704(11) yes
Ni3 C9 2.1334(10) yes
Ni3 P3 2.1697(3) yes
Ni3 I2 2.51503(18) yes
P1 C1 1.8375(12) ?
P1 C32 1.8491(12) ?
P1 C29 1.8550(12) ?
P2 C19 1.8421(11) ?
P2 C38 1.8447(14) ?
P2 C35 1.8508(14) ?
P3 C41 1.8415(12) ?
P3 C52 1.8465(12) ?
P3 C55 1.8542(12) ?
C1 C2 1.4966(16) ?
C2 C3 1.3942(16) ?
C2 C7 1.4086(15) ?
C3 C4 1.3777(17) ?
C4 C5 1.3927(16) ?
C5 C6 1.3912(16) ?
C5 C21 1.5243(17) ?
C6 C7 1.4020(16) ?
C7 C8 1.5028(15) ?
C8 C20 1.4713(15) ?
C8 C9 1.4738(15) ?
C9 C10 1.4265(15) ?
C10 C11 1.4233(15) ?
C10 C47 1.4963(16) ?
C11 C12 1.4588(15) ?
C12 C20 1.4704(15) ?
C12 C13 1.5057(15) ?
C13 C14 1.3954(16) ?
C13 C18 1.4176(16) ?
C14 C15 1.4061(16) ?
C15 C16 1.3912(18) ?
C15 C25 1.5326(18) ?
C16 C17 1.3845(18) ?
C17 C18 1.3927(16) ?
C18 C19 1.5052(17) ?
C21 C23 1.5288(18) ?
C21 C24 1.5349(18) ?
C21 C22 1.5371(18) ?
C25 C26 1.5283(19) ?
C25 C28 1.530(2) ?
C25 C27 1.5341(18) ?
C29 C31 1.5290(18) ?
C29 C30 1.5366(17) ?
C32 C33 1.5284(18) ?
C32 C34 1.5342(18) ?
C35 C37 1.518(2) ?
C35 C36 1.5252(19) ?
C38 C40 1.5278(19) ?
C38 C39 1.531(2) ?
C41 C42 1.5174(16) ?
C42 C43 1.3923(17) ?
C42 C47 1.4139(16) ?
C43 C44 1.3849(18) ?
C44 C45 1.3931(17) ?
C45 C46 1.3958(16) ?
C45 C48 1.5327(17) ?
C46 C47 1.4063(16) ?
C48 C49 1.5205(19) ?
C48 C50 1.5307(19) ?
C48 C51 1.5388(19) ?
C52 C54 1.5228(18) ?
C52 C53 1.5286(18) ?
C55 C57 1.5278(17) ?
C55 C56 1.5343(18) ?
